data_2008855
loop_
_publ_author_name
'Xiang-Jun Zheng'
'Zhe-Ming Wang'
'Yan-Qia Wang'
'Lin-Pei Jin'
'Jian-Quan Guo'
'Chun-Hua Yan'

_publ_section_title
;
 <i>N</i>,<i>N</i>-Bis(2-oxopyrrolidin-1-ylmethyl)glycine
;
_journal_issue 8
_journal_name_full 'Acta Crystallographica Section C'
_journal_page_first 1333
_journal_page_last 1335
_journal_paper_doi 10.1107/S0108270199005259
_journal_volume 55
_journal_year 1999
_chemical_formula_sum 'C12 H19 N3 O4'
_chemical_formula_weight 269.30
_chemical_melting_point 144.5(5)
_chemical_name_systematic N,N-bis(N-methylene-2-pyrrolidone)glycine
_space_group_IT_number 14
_symmetry_cell_setting monoclinic
_symmetry_space_group_name_Hall '-P 2ybc'
_symmetry_space_group_name_H-M 'P 1 21/c 1'
_audit_creation_method SHELXL-97
_cell_angle_alpha 90.00
_cell_angle_beta 98.852(4)
_cell_angle_gamma 90.00
_cell_formula_units_Z 4
_cell_length_a 13.7310(6)
_cell_length_b 9.1357(5)
_cell_length_c 10.8227(5)
_cell_measurement_reflns_used 25
_cell_measurement_temperature 293(2)
_cell_measurement_theta_max 13.56
_cell_measurement_theta_min 9.98
_cell_volume 1341.45(11)
_computing_cell_refinement 'Nonius CAD4 Argus'
_computing_data_collection 'Nonius CAD4 Argus (Nonius B. V., 1996)'
_computing_data_reduction 'MoLEN (Fair, 1990)'
_computing_molecular_graphics 'SHELXTL (Sheldrick, 1990)'
_computing_publication_material SHELXL97
_computing_structure_refinement 'SHELXL97 (Sheldrick, 1997)'
_computing_structure_solution 'SHELXS97 (Sheldrick, 1997)'
_diffrn_ambient_temperature 293(2)
_diffrn_measured_fraction_theta_full 0.999
_diffrn_measured_fraction_theta_max 0.999
_diffrn_measurement_device_type 'Nonius CAD4 MACH3'
_diffrn_measurement_method \q/2\q
_diffrn_radiation_monochromator graphite
_diffrn_radiation_source 'fine-focus sealed tube'
_diffrn_radiation_type MoK\a
_diffrn_radiation_wavelength 0.71073
_diffrn_reflns_av_R_equivalents 0.0117
_diffrn_reflns_av_sigmaI/netI 0.0269
_diffrn_reflns_limit_h_max 17
_diffrn_reflns_limit_h_min -17
_diffrn_reflns_limit_k_max 11
_diffrn_reflns_limit_k_min 0
_diffrn_reflns_limit_l_max 13
_diffrn_reflns_limit_l_min 0
_diffrn_reflns_number 3097
_diffrn_reflns_theta_full 27.04
_diffrn_reflns_theta_max 27.04
_diffrn_reflns_theta_min 1.50
_diffrn_standards_decay_% 3.3
_diffrn_standards_interval_time 60
_diffrn_standards_number 3
_exptl_absorpt_coefficient_mu 0.101
_exptl_absorpt_correction_type none
_exptl_crystal_colour colourless
_exptl_crystal_density_diffrn 1.333
_exptl_crystal_density_method 'not measured'
_exptl_crystal_description plate
_exptl_crystal_F_000 576
_exptl_crystal_size_max 0.40
_exptl_crystal_size_mid 0.37
_exptl_crystal_size_min 0.15
_refine_diff_density_max 0.249
_refine_diff_density_min -0.145
_refine_ls_extinction_coef 0.0053(15)
_refine_ls_extinction_method 'SHELXL97 (Sheldrick, 1997)'
_refine_ls_goodness_of_fit_ref 1.044
_refine_ls_hydrogen_treatment refall
_refine_ls_matrix_type full
_refine_ls_number_parameters 249
_refine_ls_number_reflns 2936
_refine_ls_number_restraints 0
_refine_ls_restrained_S_all 1.044
_refine_ls_R_factor_all 0.0784
_refine_ls_R_factor_gt 0.0445
_refine_ls_shift/su_max 0.004
_refine_ls_shift/su_mean 0.000
_refine_ls_structure_factor_coef Fsqd
_refine_ls_weighting_details 'calc w =1/[\s^2^(Fo^2^)+(0.0537P)^2^+0.2819P] where P=(Fo^2^+2Fc^2^)/3'
_refine_ls_weighting_scheme calc
_refine_ls_wR_factor_ref 0.1193
_reflns_number_gt 2072
_reflns_number_total 2936
_reflns_threshold_expression I>2\s(I)
_cod_data_source_file ta1237.cif
_cod_data_source_block last
_cod_depositor_comments
;
The following automatic conversions were performed:
'_symmetry_cell_setting' value 'Monoclinic' changed to 'monoclinic'
according to '/home/saulius/struct/CIF-dictionaries/cif_core.dic'
dictionary named 'cif_core.dic' version 2.4.1 from 2010-06-29.

Automatic conversion script
Id: cif_fix_enum 1527 2010-12-29 10:47:43Z saulius 

The following automatic conversions were performed:

'_chemical_melting_point' value '144-145' was changed to '144.5(5)' -
the average value was taken and precision was estimated.

Automatic conversion script
Id: cif_fix_values 1646 2011-03-28 12:23:43Z adriana 

The following automatic conversions were performed:

'_chemical_melting_point' value '144-145' was changed to '144.5(5)' -
the average value was taken and precision was
estimated.

'_symmetry_cell_setting' value 'Monoclinic' changed to
'monoclinic' according to
/home/saulius/struct/CIF-dictionaries/cif_core.dic dictionary named
'cif_core.dic' version 2.4.1 from 2010-06-29.

Automatic conversion script
Id: cif_fix_values 1715 2011-07-08 13:25:40Z adriana 
;
_cod_original_sg_symbol_H-M 'P 21/c'
_cod_database_code 2008855
_cod_database_fobs_code 2008855

loop_
_symmetry_equiv_pos_as_xyz
'x, y, z'
'-x, y+1/2, -z+1/2'
'-x, -y, -z'
'x, -y-1/2, z-1/2'

loop_
_atom_site_label
_atom_site_fract_x
_atom_site_fract_y
_atom_site_fract_z
_atom_site_U_iso_or_equiv
_atom_site_adp_type
_atom_site_calc_flag
_atom_site_refinement_flags
_atom_site_occupancy
_atom_site_disorder_assembly
_atom_site_disorder_group
_atom_site_type_symbol
O1 -0.00045(9) 0.22257(17) -0.09390(14) 0.0650(4) Uani d . 1 . . O
O2 0.14939(9) 0.25062(15) -0.14576(13) 0.0602(4) Uani d . 1 . . O
O3 0.49610(10) 0.17338(16) 0.03127(12) 0.0596(4) Uani d . 1 . . O
O4 0.09350(10) -0.14065(15) -0.21300(13) 0.0635(4) Uani d . 1 . . O
N1 0.22933(9) 0.05862(15) 0.05572(12) 0.0401(3) Uani d . 1 . . N
N2 0.38809(9) 0.11883(16) 0.16604(12) 0.0435(3) Uani d . 1 . . N
N3 0.21399(10) -0.17481(16) -0.04666(13) 0.0448(4) Uani d . 1 . . N
C1 0.09560(12) 0.20081(19) -0.07886(16) 0.0448(4) Uani d . 1 . . C
C2 0.12716(12) 0.1048(2) 0.03473(16) 0.0422(4) Uani d . 1 . . C
C3 0.29932(13) 0.1762(2) 0.09423(19) 0.0488(4) Uani d . 1 . . C
C4 0.47739(12) 0.11864(19) 0.12778(15) 0.0425(4) Uani d . 1 . . C
C5 0.54802(14) 0.0371(3) 0.22428(17) 0.0562(5) Uani d . 1 . . C
C6 0.49608(16) 0.0274(3) 0.33642(18) 0.0626(6) Uani d . 1 . . C
C7 0.38747(15) 0.0420(3) 0.28367(18) 0.0572(5) Uani d . 1 . . C
C8 0.25691(12) -0.0301(2) -0.04432(16) 0.0433(4) Uani d . 1 . . C
C9 0.13888(13) -0.2204(2) -0.13170(17) 0.0493(4) Uani d . 1 . . C
C10 0.1211(2) -0.3795(3) -0.1128(3) 0.0724(6) Uani d . 1 . . C
C11 0.1911(2) -0.4214(3) 0.0032(3) 0.0758(7) Uani d . 1 . . C
C12 0.2517(2) -0.2864(3) 0.0439(3) 0.0730(7) Uani d . 1 . . C
H1 -0.0209(18) 0.275(3) -0.166(2) 0.093(8) Uiso d . 1 . . H
H2 0.0862(12) 0.017(2) 0.0232(16) 0.044(5) Uiso d . 1 . . H
H3 0.1100(13) 0.155(2) 0.1062(18) 0.050(5) Uiso d . 1 . . H
H4 0.2656(15) 0.245(2) 0.1440(19) 0.063(6) Uiso d . 1 . . H
H5 0.3219(13) 0.229(2) 0.0233(18) 0.053(5) Uiso d . 1 . . H
H6 0.5588(16) -0.060(3) 0.188(2) 0.078(7) Uiso d . 1 . . H
H7 0.6112(17) 0.089(2) 0.243(2) 0.075(7) Uiso d . 1 . . H
H8 0.5069(18) -0.065(3) 0.384(2) 0.089(8) Uiso d . 1 . . H
H9 0.515(2) 0.120(3) 0.394(3) 0.112(9) Uiso d . 1 . . H
H10 0.3529(18) -0.051(3) 0.267(2) 0.090(8) Uiso d . 1 . . H
H11 0.3510(17) 0.098(3) 0.337(2) 0.085(8) Uiso d . 1 . . H
H12 0.2395(13) 0.017(2) -0.1259(17) 0.047(5) Uiso d . 1 . . H
H13 0.3287(12) -0.0408(18) -0.0308(15) 0.039(4) Uiso d . 1 . . H
H14 0.1321(19) -0.432(3) -0.186(3) 0.099(9) Uiso d . 1 . . H
H15 0.051(2) -0.389(3) -0.105(3) 0.115(10) Uiso d . 1 . . H
H16 0.2365(17) -0.500(3) -0.012(2) 0.087(7) Uiso d . 1 . . H
H17 0.1541(19) -0.444(3) 0.063(3) 0.093(9) Uiso d . 1 . . H
H18 0.322(2) -0.298(3) 0.036(3) 0.113(10) Uiso d . 1 . . H
H19 0.2462(19) -0.254(3) 0.124(3) 0.096(9) Uiso d . 1 . . H

loop_
_atom_site_aniso_label
_atom_site_aniso_U_11
_atom_site_aniso_U_22
_atom_site_aniso_U_33
_atom_site_aniso_U_12
_atom_site_aniso_U_13
_atom_site_aniso_U_23
O1 0.0433(7) 0.0847(11) 0.0647(9) 0.0135(7) 0.0005(6) 0.0262(8)
O2 0.0535(8) 0.0616(9) 0.0658(8) -0.0018(6) 0.0105(6) 0.0217(7)
O3 0.0646(8) 0.0660(9) 0.0496(7) -0.0107(7) 0.0137(6) 0.0072(7)
O4 0.0618(8) 0.0586(8) 0.0609(8) -0.0044(7) -0.0196(7) -0.0066(7)
N1 0.0315(6) 0.0431(7) 0.0438(7) 0.0015(6) 0.0004(5) -0.0030(6)
N2 0.0396(7) 0.0506(8) 0.0387(7) -0.0052(6) 0.0003(6) -0.0003(6)
N3 0.0403(7) 0.0429(8) 0.0490(8) 0.0055(6) -0.0002(6) -0.0037(6)
C1 0.0403(9) 0.0420(9) 0.0500(9) 0.0025(7) 0.0006(7) 0.0010(8)
C2 0.0338(8) 0.0482(10) 0.0445(9) 0.0045(7) 0.0054(7) 0.0034(8)
C3 0.0440(9) 0.0435(10) 0.0557(11) -0.0018(8) -0.0023(8) -0.0007(9)
C4 0.0424(9) 0.0453(9) 0.0386(8) -0.0093(7) 0.0021(7) -0.0066(7)
C5 0.0457(10) 0.0758(15) 0.0440(10) 0.0016(10) -0.0036(8) -0.0055(10)
C6 0.0648(13) 0.0764(15) 0.0447(10) 0.0048(11) 0.0019(9) 0.0056(11)
C7 0.0562(11) 0.0733(14) 0.0423(10) -0.0085(10) 0.0084(8) 0.0026(10)
C8 0.0329(8) 0.0492(10) 0.0469(9) -0.0014(7) 0.0033(7) -0.0031(8)
C9 0.0443(9) 0.0459(10) 0.0565(10) -0.0001(8) 0.0037(8) -0.0125(9)
C10 0.0817(17) 0.0465(12) 0.0870(17) -0.0061(11) 0.0064(13) -0.0121(12)
C11 0.104(2) 0.0447(12) 0.0812(16) 0.0112(12) 0.0232(15) 0.0030(12)
C12 0.0745(16) 0.0601(14) 0.0782(16) 0.0113(12) -0.0081(12) 0.0148(12)

loop_
_atom_type_symbol
_atom_type_description
_atom_type_scat_dispersion_real
_atom_type_scat_dispersion_imag
_atom_type_scat_source
C C 0.0033 0.0016 'International Tables Vol C Tables 4.2.6.8 and 6.1.1.4'
H H 0.0000 0.0000 'International Tables Vol C Tables 4.2.6.8 and 6.1.1.4'
N N 0.0061 0.0033 'International Tables Vol C Tables 4.2.6.8 and 6.1.1.4'
O O 0.0106 0.0060 'International Tables Vol C Tables 4.2.6.8 and 6.1.1.4'

loop_
_geom_angle_atom_site_label_1
_geom_angle_atom_site_label_2
_geom_angle_atom_site_label_3
_geom_angle
_geom_angle_publ_flag
C1 O1 H1 110.4(16) ?
C8 N1 C2 113.83(13) y
C8 N1 C3 112.89(14) y
C2 N1 C3 114.18(14) y
C4 N2 C3 124.54(15) y
C4 N2 C7 113.25(15) y
C3 N2 C7 121.97(15) y
C9 N3 C8 124.41(15) y
C9 N3 C12 113.72(17) y
C8 N3 C12 121.85(15) y
O2 C1 O1 124.39(16) y
O2 C1 C2 125.58(15) y
O1 C1 C2 110.03(15) y
N1 C2 C1 116.37(14) y
N1 C2 H2 107.7(10) ?
C1 C2 H2 106.6(10) ?
N1 C2 H3 111.4(11) ?
C1 C2 H3 107.6(11) ?
H2 C2 H3 106.7(15) ?
N2 C3 N1 110.61(15) y
N2 C3 H4 111.5(12) ?
N1 C3 H4 106.3(12) ?
N2 C3 H5 104.7(11) ?
N1 C3 H5 113.9(11) ?
H4 C3 H5 109.9(16) ?
O3 C4 N2 125.55(16) y
O3 C4 C5 126.68(17) y
N2 C4 C5 107.77(15) y
C6 C5 C4 104.72(16) y
C6 C5 H6 112.4(14) ?
C4 C5 H6 106.9(13) ?
C6 C5 H7 112.4(13) ?
C4 C5 H7 110.8(13) ?
H6 C5 H7 109.4(18) ?
C5 C6 C7 104.60(16) y
C5 C6 H8 114.9(15) ?
C7 C6 H8 109.3(15) ?
C5 C6 H9 109.1(15) ?
C7 C6 H9 106.9(15) ?
H8 C6 H9 112(2) ?
N2 C7 C6 103.50(16) y
N2 C7 H10 109.0(15) ?
C6 C7 H10 114.6(15) ?
N2 C7 H11 109.9(15) ?
C6 C7 H11 113.1(14) ?
H10 C7 H11 107(2) ?
N3 C8 N1 111.83(14) y
N3 C8 H12 109.9(10) ?
N1 C8 H12 112.1(11) ?
N3 C8 H13 108.0(10) ?
N1 C8 H13 108.5(10) ?
H12 C8 H13 106.2(14) ?
O4 C9 N3 123.87(18) y
O4 C9 C10 126.64(18) y
N3 C9 C10 109.49(18) y
C9 C10 C11 105.29(19) y
C9 C10 H14 108.7(17) ?
C11 C10 H14 113.6(16) ?
C9 C10 H15 106.3(18) ?
C11 C10 H15 114.7(18) ?
H14 C10 H15 108(2) ?
C10 C11 C12 106.68(19) y
C10 C11 H16 112.7(15) ?
C12 C11 H16 108.0(14) ?
C10 C11 H17 107.2(17) ?
C12 C11 H17 108.7(17) ?
H16 C11 H17 113(2) ?
N3 C12 C11 104.63(18) y
N3 C12 H18 105.5(17) ?
C11 C12 H18 112.6(18) ?
N3 C12 H19 109.6(17) ?
C11 C12 H19 114.2(17) ?
H18 C12 H19 110(2) ?

loop_
_geom_bond_atom_site_label_1
_geom_bond_atom_site_label_2
_geom_bond_site_symmetry_2
_geom_bond_distance
_geom_bond_publ_flag
O1 C1 . 1.319(2) y
O1 H1 . 0.93(3) ?
O2 C1 . 1.201(2) y
O3 C4 . 1.220(2) y
O4 C9 . 1.235(2) y
N1 C8 . 1.449(2) y
N1 C2 . 1.4491(19) y
N1 C3 . 1.459(2) y
N2 C4 . 1.353(2) y
N2 C3 . 1.440(2) y
N2 C7 . 1.455(2) y
N3 C9 . 1.339(2) y
N3 C8 . 1.446(2) y
N3 C12 . 1.453(3) y
C1 C2 . 1.518(2) y
C2 H2 . 0.979(18) ?
C2 H3 . 0.958(19) ?
C3 H4 . 0.99(2) ?
C3 H5 . 1.00(2) ?
C4 C5 . 1.508(3) y
C5 C6 . 1.502(3) y
C5 H6 . 0.99(2) ?
C5 H7 . 0.98(2) ?
C6 C7 . 1.519(3) y
C6 H8 . 0.99(3) ?
C6 H9 . 1.06(3) ?
C7 H10 . 0.97(3) ?
C7 H11 . 0.96(2) ?
C8 H12 . 0.977(19) ?
C8 H13 . 0.978(17) ?
C9 C10 . 1.494(3) y
C10 C11 . 1.508(4) y
C10 H14 . 0.95(3) ?
C10 H15 . 0.98(3) ?
C11 C12 . 1.514(4) y
C11 H16 . 0.98(2) ?
C11 H17 . 0.91(3) ?
C12 H18 . 0.98(3) ?
C12 H19 . 0.93(3) ?

loop_
_geom_hbond_atom_site_label_D
_geom_hbond_atom_site_label_H
_geom_hbond_atom_site_label_A
_geom_hbond_site_symmetry_A
_geom_hbond_distance_DH
_geom_hbond_distance_HA
_geom_hbond_distance_DA
_geom_hbond_angle_DHA
O1 H1 O4 2_554 0.93(3) 1.70(3) 2.5961(18) 162(2)
C6 H8 O3 2_645 0.99(3) 2.56(3) 3.532(3) 167(2)
C6 H9 O3 4_566 1.06(3) 2.44(3) 3.453(3) 160(2)

loop_
_geom_torsion_atom_site_label_1
_geom_torsion_atom_site_label_2
_geom_torsion_atom_site_label_3
_geom_torsion_atom_site_label_4
_geom_torsion
N1 C2 C1 O1 173.75(15)
N1 C2 C1 O2 -6.4(3)
C3 N1 C2 C1 69.8(2)
N2 C3 N1 C2 153.67(15)
C4 N2 C3 N1 112.91(19)
O3 C4 N2 C3 4.1(3)
C5 C4 N2 C3 -174.95(17)
C6 C5 C4 N2 -14.9(2)
C7 N2 C3 N1 -61.1(2)
C7 C6 C5 C4 23.6(2)
C8 N1 C2 C1 -61.9(2)
C9 N3 C8 N1 106.33(18)
O4 C9 N3 C8 -5.0(3)
C10 C9 N3 C8 174.27(18)
C11 C10 C9 N3 4.5(3)
C12 N3 C8 N1 -75.3(2)
C12 C11 C10 C9 -3.1(3)

loop_
_cod_related_entry_id
_cod_related_entry_database
_cod_related_entry_code
1 ChemSpider 21105755
